data_7155224
loop_
_publ_author_name
'Wei, Simin'
'Feng, Xiangqing'
'Du, Haifeng'

_publ_section_title
;
 A metal-free hydrogenation of 3-substituted 2H-1,4-benzoxazines.
;
_journal_issue 34
_journal_name_full 'Organic &amp; biomolecular chemistry'
_journal_page_first 8026
_journal_page_last 8029
_journal_paper_doi 10.1039/c6ob01556e
_journal_volume 14
_journal_year 2016
_chemical_formula_moiety 'C20 H17 N O'
_chemical_formula_sum 'C20 H17 N O'
_chemical_formula_weight 287.35
_space_group_crystal_system monoclinic
_space_group_IT_number 14
_space_group_name_Hall '-P 2yn'
_space_group_name_H-M_alt 'P 1 21/n 1'
_symmetry_space_group_name_Hall '-P 2yn'
_symmetry_space_group_name_H-M 'P 1 21/n 1'
_atom_sites_solution_hydrogens mixed
_atom_sites_solution_primary direct
_audit_creation_date 2016-03-07
_audit_creation_method
;
Olex2 1.2
(compiled 2016.02.19 svn.r3266 for OlexSys, GUI svn.r5155)
;
_audit_update_record
;
2016-07-19 deposited with the CCDC.
2016-08-01 downloaded from the CCDC.
;
_cell_angle_alpha 90
_cell_angle_beta 100.229(4)
_cell_angle_gamma 90
_cell_formula_units_Z 4
_cell_length_a 12.596(4)
_cell_length_b 5.5040(16)
_cell_length_c 21.414(7)
_cell_measurement_reflns_used 4286
_cell_measurement_temperature 173.1500
_cell_measurement_theta_max 27.4818
_cell_measurement_theta_min 1.6428
_cell_volume 1461.0(8)
_computing_cell_refinement 'CrystalClear (Rigaku Inc., 2007)'
_computing_data_collection 'CrystalClear (Rigaku Inc., 2007)'
_computing_data_reduction 'CrystalClear (Rigaku Inc., 2007)'
_computing_molecular_graphics 'Olex2 (Dolomanov et al., 2009)'
_computing_publication_material 'CIFTAB (Sheldrick, 2013)'
_computing_structure_refinement 'SHELXL (Sheldrick, 2014)'
_computing_structure_solution
;
'SHELXT (Sheldrick, 2014)'
;
_diffrn_ambient_temperature 173.1500
_diffrn_detector_area_resol_mean 28.5714
_diffrn_measured_fraction_theta_full 0.997
_diffrn_measured_fraction_theta_max 0.996
_diffrn_measurement_details
;
scan:
    Number of images: 360
               Slice: -110.0000 - 70.0000
         Image width: 0.5000
            Exp time: 5.0000
       Rotation axis: Omega
               Omega: 0.0000
                 Chi: 45.0000
                 Phi: 0.0000
                 XTD: 45.0484
              2theta: -20.0255
scan:
    Number of images: 358
               Slice: -110.0000 - 69.0000
         Image width: 0.5000
            Exp time: 5.0000
       Rotation axis: Omega
               Omega: 0.0000
                 Chi: 45.0000
                 Phi: 180.0000
                 XTD: 45.0484
              2theta: -20.0255
;
_diffrn_measurement_device
;
Saturn724+ (2x2 bin mode)
;
_diffrn_measurement_device_details
;
AFC10: Fixed Chi 2 circle
;
_diffrn_measurement_device_type 'MM007-HF CCD(Saturn 724+)'
_diffrn_measurement_method '\w scans at fixed \c = 45\%'
_diffrn_orient_matrix_type d*Trek
_diffrn_orient_matrix_UB_11 0.0744
_diffrn_orient_matrix_UB_12 -0.0220
_diffrn_orient_matrix_UB_13 0.0222
_diffrn_orient_matrix_UB_21 -0.0101
_diffrn_orient_matrix_UB_22 0.1107
_diffrn_orient_matrix_UB_23 0.1437
_diffrn_orient_matrix_UB_31 -0.0101
_diffrn_orient_matrix_UB_32 -0.0371
_diffrn_orient_matrix_UB_33 0.0278
_diffrn_radiation_detector CCD
_diffrn_radiation_monochromator Confocal
_diffrn_radiation_type MoK\a
_diffrn_radiation_wavelength 0.71073
_diffrn_reflns_av_R_equivalents 0.0440
_diffrn_reflns_av_unetI/netI 0.0351
_diffrn_reflns_Laue_measured_fraction_full 0.997
_diffrn_reflns_Laue_measured_fraction_max 0.996
_diffrn_reflns_limit_h_max 16
_diffrn_reflns_limit_h_min -15
_diffrn_reflns_limit_k_max 7
_diffrn_reflns_limit_k_min -7
_diffrn_reflns_limit_l_max 27
_diffrn_reflns_limit_l_min -27
_diffrn_reflns_number 11253
_diffrn_reflns_point_group_measured_fraction_full 0.997
_diffrn_reflns_point_group_measured_fraction_max 0.996
_diffrn_reflns_theta_full 26.000
_diffrn_reflns_theta_max 27.486
_diffrn_reflns_theta_min 1.752
_diffrn_source 'Rotating Anode'
_diffrn_source_current 24.0000
_diffrn_source_power 1.2000
_diffrn_source_voltage 50.0000
_exptl_absorpt_coefficient_mu 0.080
_exptl_absorpt_correction_T_max 1.0000
_exptl_absorpt_correction_T_min 0.65795
_exptl_absorpt_correction_type multi-scan
_exptl_absorpt_process_details 'CrystalClear (Rigaku Inc., 2007)'
_exptl_crystal_colour Colorless
_exptl_crystal_density_diffrn 1.306
_exptl_crystal_description plate
_exptl_crystal_F_000 608
_exptl_crystal_size_max 0.29
_exptl_crystal_size_mid 0.29
_exptl_crystal_size_min 0.05
_refine_diff_density_max 0.286
_refine_diff_density_min -0.190
_refine_diff_density_rms 0.040
_refine_ls_extinction_method none
_refine_ls_goodness_of_fit_ref 1.139
_refine_ls_hydrogen_treatment mixed
_refine_ls_matrix_type full
_refine_ls_number_parameters 203
_refine_ls_number_reflns 3338
_refine_ls_number_restraints 0
_refine_ls_restrained_S_all 1.139
_refine_ls_R_factor_all 0.0596
_refine_ls_R_factor_gt 0.0545
_refine_ls_shift/su_max 0.001
_refine_ls_shift/su_mean 0.000
_refine_ls_structure_factor_coef Fsqd
_refine_ls_weighting_details 'w=1/[\s^2^(Fo^2^)+(0.0423P)^2^+0.5778P] where P=(Fo^2^+2Fc^2^)/3'
_refine_ls_weighting_scheme calc
_refine_ls_wR_factor_gt 0.1216
_refine_ls_wR_factor_ref 0.1251
_reflns_Friedel_coverage 0.000
_reflns_number_gt 3106
_reflns_number_total 3338
_reflns_threshold_expression 'I > 2\s(I)'
_cod_data_source_file c6ob01556e2.cif
_cod_data_source_block mx4584
_cod_depositor_comments 'Adding full bibliography for 7155224.cif.'
_cod_database_code 7155224
_shelx_space_group_comment
;
The symmetry employed for this shelxl refinement is uniquely defined
by the following loop, which should always be used as a source of
symmetry information in preference to the above space-group names.
They are only intended as comments.
;
_diffrn_number_total 3692
_olex2_refinement_description
;
1. Fixed Uiso
 At 1.2 times of:
  All C(H) groups
2.a Ternary CH refined with riding coordinates:
 C7(H7), C8(H8)
2.b Aromatic/amide H refined with riding coordinates:
 C2(H2), C3(H3), C4(H4), C5(H5), C10(H10), C11(H11), C12(H12), C13(H13),
 C14(H14), C16(H16), C17(H17), C18(H18), C19(H19), C20(H20)
;
_shelx_shelxl_version_number 2014/7
_olex2_submission_special_instructions 'No special instructions were received'

loop_
_space_group_symop_operation_xyz
'x, y, z'
'-x+1/2, y+1/2, -z+1/2'
'-x, -y, -z'
'x-1/2, -y-1/2, z-1/2'

loop_
_atom_site_label
_atom_site_type_symbol
_atom_site_fract_x
_atom_site_fract_y
_atom_site_fract_z
_atom_site_U_iso_or_equiv
_atom_site_adp_type
_atom_site_occupancy
_atom_site_site_symmetry_order
_atom_site_calc_flag
_atom_site_refinement_flags_posn
O1 O 0.16710(8) 0.14597(19) 0.49725(5) 0.0301(3) Uani 1 1 d .
N1 N 0.29941(11) 0.4912(3) 0.45449(6) 0.0320(3) Uani 1 1 d .
C1 C 0.18512(11) 0.1374(3) 0.43512(6) 0.0267(3) Uani 1 1 d .
C2 C 0.13943(12) -0.0489(3) 0.39580(7) 0.0304(3) Uani 1 1 d .
H2 H 0.0966 -0.1647 0.4110 0.036 Uiso 1 1 calc R
C3 C 0.15750(13) -0.0631(3) 0.33375(7) 0.0338(3) Uani 1 1 d .
H3 H 0.1284 -0.1901 0.3075 0.041 Uiso 1 1 calc R
C4 C 0.21935(12) 0.1143(3) 0.31133(7) 0.0347(4) Uani 1 1 d .
H4 H 0.2302 0.1081 0.2695 0.042 Uiso 1 1 calc R
C5 C 0.26515(12) 0.3007(3) 0.35070(7) 0.0319(3) Uani 1 1 d .
H5 H 0.3063 0.4184 0.3349 0.038 Uiso 1 1 calc R
C6 C 0.25026(11) 0.3141(3) 0.41370(7) 0.0276(3) Uani 1 1 d .
C7 C 0.27979(11) 0.5104(3) 0.51903(6) 0.0279(3) Uani 1 1 d .
H7 H 0.2743 0.6834 0.5288 0.033 Uiso 1 1 calc R
C8 C 0.16888(12) 0.3914(3) 0.52125(6) 0.0273(3) Uani 1 1 d .
H8 H 0.1131 0.4850 0.4937 0.033 Uiso 1 1 calc R
C9 C 0.37001(11) 0.4022(3) 0.56779(6) 0.0268(3) Uani 1 1 d .
C10 C 0.39570(12) 0.5064(3) 0.62777(7) 0.0321(3) Uani 1 1 d .
H10 H 0.3606 0.6475 0.6367 0.039 Uiso 1 1 calc R
C11 C 0.47321(12) 0.4023(3) 0.67455(7) 0.0358(4) Uani 1 1 d .
H11 H 0.4897 0.4736 0.7145 0.043 Uiso 1 1 calc R
C12 C 0.52572(12) 0.1926(3) 0.66155(7) 0.0359(4) Uani 1 1 d .
H12 H 0.5771 0.1217 0.6928 0.043 Uiso 1 1 calc R
C13 C 0.50161(12) 0.0881(3) 0.60176(7) 0.0355(4) Uani 1 1 d .
H13 H 0.5373 -0.0521 0.5928 0.043 Uiso 1 1 calc R
C14 C 0.42406(12) 0.1928(3) 0.55512(7) 0.0318(3) Uani 1 1 d .
H14 H 0.4083 0.1220 0.5151 0.038 Uiso 1 1 calc R
C15 C 0.14104(11) 0.3855(3) 0.58667(7) 0.0272(3) Uani 1 1 d .
C16 C 0.08259(12) 0.5769(3) 0.60634(7) 0.0313(3) Uani 1 1 d .
H16 H 0.0581 0.7018 0.5782 0.038 Uiso 1 1 calc R
C17 C 0.06056(13) 0.5828(3) 0.66749(8) 0.0363(4) Uani 1 1 d .
H17 H 0.0209 0.7105 0.6801 0.044 Uiso 1 1 calc R
C18 C 0.09778(13) 0.3983(3) 0.70982(7) 0.0359(4) Uani 1 1 d .
H18 H 0.0844 0.4042 0.7511 0.043 Uiso 1 1 calc R
C19 C 0.15488(12) 0.2048(3) 0.69065(7) 0.0334(3) Uani 1 1 d .
H19 H 0.1787 0.0797 0.7188 0.040 Uiso 1 1 calc R
C20 C 0.17633(12) 0.1984(3) 0.62925(7) 0.0306(3) Uani 1 1 d .
H20 H 0.2145 0.0684 0.6164 0.037 Uiso 1 1 calc R
H1 H 0.3312(17) 0.603(4) 0.4392(9) 0.055(6) Uiso 1 1 d .

loop_
_atom_site_aniso_label
_atom_site_aniso_U_11
_atom_site_aniso_U_22
_atom_site_aniso_U_33
_atom_site_aniso_U_23
_atom_site_aniso_U_13
_atom_site_aniso_U_12
O1 0.0370(6) 0.0273(5) 0.0258(5) 0.0008(4) 0.0049(4) -0.0041(4)
N1 0.0370(7) 0.0330(7) 0.0251(6) 0.0052(5) 0.0026(5) -0.0103(6)
C1 0.0269(7) 0.0285(7) 0.0233(6) 0.0030(5) 0.0005(5) 0.0031(6)
C2 0.0287(7) 0.0274(7) 0.0329(7) 0.0016(6) -0.0005(6) 0.0014(6)
C3 0.0340(8) 0.0338(8) 0.0304(7) -0.0047(6) -0.0026(6) 0.0046(6)
C4 0.0337(8) 0.0451(9) 0.0241(7) 0.0005(6) 0.0022(6) 0.0088(7)
C5 0.0297(7) 0.0386(8) 0.0267(7) 0.0077(6) 0.0029(6) 0.0018(6)
C6 0.0247(7) 0.0293(7) 0.0264(7) 0.0042(6) -0.0016(5) 0.0026(6)
C7 0.0316(7) 0.0249(7) 0.0256(7) 0.0018(5) 0.0012(5) -0.0022(6)
C8 0.0293(7) 0.0248(7) 0.0261(7) 0.0018(5) -0.0001(5) 0.0012(6)
C9 0.0266(7) 0.0275(7) 0.0257(7) 0.0029(6) 0.0030(5) -0.0031(6)
C10 0.0315(8) 0.0328(8) 0.0307(7) -0.0034(6) 0.0018(6) -0.0021(6)
C11 0.0309(8) 0.0471(10) 0.0270(7) -0.0015(7) -0.0011(6) -0.0057(7)
C12 0.0269(7) 0.0464(10) 0.0327(8) 0.0093(7) 0.0009(6) 0.0008(7)
C13 0.0317(8) 0.0373(9) 0.0378(8) 0.0052(7) 0.0069(6) 0.0058(7)
C14 0.0335(8) 0.0345(8) 0.0269(7) 0.0013(6) 0.0045(6) -0.0002(6)
C15 0.0240(7) 0.0282(7) 0.0279(7) -0.0003(6) 0.0005(5) -0.0024(6)
C16 0.0302(7) 0.0275(7) 0.0341(8) 0.0003(6) 0.0004(6) 0.0019(6)
C17 0.0354(8) 0.0335(8) 0.0399(8) -0.0059(7) 0.0065(6) 0.0028(7)
C18 0.0371(8) 0.0419(9) 0.0291(7) -0.0030(7) 0.0068(6) -0.0031(7)
C19 0.0336(8) 0.0348(8) 0.0312(7) 0.0061(6) 0.0040(6) -0.0007(7)
C20 0.0293(7) 0.0290(8) 0.0335(7) 0.0025(6) 0.0060(6) 0.0026(6)

loop_
_atom_type_symbol
_atom_type_description
_atom_type_scat_dispersion_real
_atom_type_scat_dispersion_imag
_atom_type_scat_source
C C 0.0033 0.0016 'International Tables Vol C Tables 4.2.6.8 and 6.1.1.4'
H H 0.0000 0.0000 'International Tables Vol C Tables 4.2.6.8 and 6.1.1.4'
N N 0.0061 0.0033 'International Tables Vol C Tables 4.2.6.8 and 6.1.1.4'
O O 0.0106 0.0060 'International Tables Vol C Tables 4.2.6.8 and 6.1.1.4'

loop_
_geom_angle_atom_site_label_1
_geom_angle_atom_site_label_2
_geom_angle_atom_site_label_3
_geom_angle
C1 O1 C8 112.20(11)
C6 N1 C7 121.43(13)
C6 N1 H1 117.8(14)
C7 N1 H1 119.7(14)
O1 C1 C6 119.63(13)
C2 C1 O1 119.10(13)
C2 C1 C6 121.26(13)
C1 C2 H2 119.9
C1 C2 C3 120.12(14)
C3 C2 H2 119.9
C2 C3 H3 120.4
C4 C3 C2 119.28(14)
C4 C3 H3 120.4
C3 C4 H4 119.7
C3 C4 C5 120.59(14)
C5 C4 H4 119.7
C4 C5 H5 119.5
C4 C5 C6 120.90(14)
C6 C5 H5 119.5
N1 C6 C1 120.40(13)
N1 C6 C5 121.78(14)
C5 C6 C1 117.80(14)
N1 C7 H7 107.8
N1 C7 C8 107.78(11)
N1 C7 C9 113.11(12)
C8 C7 H7 107.8
C9 C7 H7 107.8
C9 C7 C8 112.36(12)
O1 C8 C7 109.94(12)
O1 C8 H8 108.2
O1 C8 C15 108.65(11)
C7 C8 H8 108.2
C15 C8 C7 113.46(11)
C15 C8 H8 108.2
C10 C9 C7 119.67(13)
C14 C9 C7 121.52(13)
C14 C9 C10 118.72(13)
C9 C10 H10 119.6
C9 C10 C11 120.86(15)
C11 C10 H10 119.6
C10 C11 H11 120.1
C12 C11 C10 119.89(14)
C12 C11 H11 120.1
C11 C12 H12 120.1
C11 C12 C13 119.83(14)
C13 C12 H12 120.1
C12 C13 H13 120.0
C12 C13 C14 120.10(15)
C14 C13 H13 120.0
C9 C14 C13 120.60(14)
C9 C14 H14 119.7
C13 C14 H14 119.7
C16 C15 C8 119.25(13)
C16 C15 C20 119.02(14)
C20 C15 C8 121.67(13)
C15 C16 H16 119.7
C17 C16 C15 120.58(14)
C17 C16 H16 119.7
C16 C17 H17 120.0
C16 C17 C18 119.95(15)
C18 C17 H17 120.0
C17 C18 H18 119.9
C17 C18 C19 120.11(14)
C19 C18 H18 119.9
C18 C19 H19 120.1
C18 C19 C20 119.86(14)
C20 C19 H19 120.1
C15 C20 H20 119.8
C19 C20 C15 120.46(14)
C19 C20 H20 119.8

loop_
_geom_bond_atom_site_label_1
_geom_bond_atom_site_label_2
_geom_bond_distance
O1 C1 1.3894(17)
O1 C8 1.4444(18)
N1 C6 1.3799(19)
N1 C7 1.4504(19)
N1 H1 0.83(2)
C1 C2 1.385(2)
C1 C6 1.401(2)
C2 H2 0.9300
C2 C3 1.390(2)
C3 H3 0.9300
C3 C4 1.387(2)
C4 H4 0.9300
C4 C5 1.387(2)
C5 H5 0.9300
C5 C6 1.397(2)
C7 H7 0.9800
C7 C8 1.551(2)
C7 C9 1.5216(19)
C8 H8 0.9800
C8 C15 1.504(2)
C9 C10 1.391(2)
C9 C14 1.390(2)
C10 H10 0.9300
C10 C11 1.392(2)
C11 H11 0.9300
C11 C12 1.383(2)
C12 H12 0.9300
C12 C13 1.387(2)
C13 H13 0.9300
C13 C14 1.392(2)
C14 H14 0.9300
C15 C16 1.392(2)
C15 C20 1.395(2)
C16 H16 0.9300
C16 C17 1.386(2)
C17 H17 0.9300
C17 C18 1.386(2)
C18 H18 0.9300
C18 C19 1.387(2)
C19 H19 0.9300
C19 C20 1.389(2)
C20 H20 0.9300

loop_
_geom_torsion_atom_site_label_1
_geom_torsion_atom_site_label_2
_geom_torsion_atom_site_label_3
_geom_torsion_atom_site_label_4
_geom_torsion
O1 C1 C2 C3 -179.14(13)
O1 C1 C6 N1 2.2(2)
O1 C1 C6 C5 -179.18(12)
O1 C8 C15 C16 -145.76(13)
O1 C8 C15 C20 37.12(18)
N1 C7 C8 O1 54.72(14)
N1 C7 C8 C15 176.62(12)
N1 C7 C9 C10 146.23(14)
N1 C7 C9 C14 -37.25(19)
C1 O1 C8 C7 -59.25(14)
C1 O1 C8 C15 176.03(10)
C1 C2 C3 C4 -1.6(2)
C2 C1 C6 N1 -176.76(13)
C2 C1 C6 C5 1.8(2)
C2 C3 C4 C5 1.6(2)
C3 C4 C5 C6 0.1(2)
C4 C5 C6 N1 176.78(14)
C4 C5 C6 C1 -1.8(2)
C6 N1 C7 C8 -23.85(18)
C6 N1 C7 C9 100.99(16)
C6 C1 C2 C3 -0.2(2)
C7 N1 C6 C1 -4.2(2)
C7 N1 C6 C5 177.25(13)
C7 C8 C15 C16 91.63(16)
C7 C8 C15 C20 -85.49(17)
C7 C9 C10 C11 175.97(14)
C7 C9 C14 C13 -175.91(14)
C8 O1 C1 C2 -150.39(13)
C8 O1 C1 C6 30.61(17)
C8 C7 C9 C10 -91.46(16)
C8 C7 C9 C14 85.06(17)
C8 C15 C16 C17 -176.62(14)
C8 C15 C20 C19 176.16(13)
C9 C7 C8 O1 -70.57(15)
C9 C7 C8 C15 51.33(17)
C9 C10 C11 C12 0.0(2)
C10 C9 C14 C13 0.6(2)
C10 C11 C12 C13 0.6(2)
C11 C12 C13 C14 -0.6(2)
C12 C13 C14 C9 0.0(2)
C14 C9 C10 C11 -0.7(2)
C15 C16 C17 C18 0.6(2)
C16 C15 C20 C19 -1.0(2)
C16 C17 C18 C19 -1.5(2)
C17 C18 C19 C20 1.1(2)
C18 C19 C20 C15 0.1(2)
C20 C15 C16 C17 0.6(2)
